data_4002941
loop_
_publ_author_name
'Pang, Jiandong'
'Wu, Mingyan'
'Qin, Jun-Sheng'
'Liu, Caiping'
'Lollar, Christina T.'
'Yuan, Daqiang'
'Hong, Maochun'
'Zhou, Hong-Cai'

_publ_section_title
;
 Solvent-Assisted, Thermally Triggered Structural Transformation in
 Flexible Mesoporous Metal--Organic Frameworks
;
_journal_name_full 'Chemistry of Materials'
_journal_paper_doi 10.1021/acs.chemmater.9b02582
_journal_year 2019
_chemical_formula_sum 'C53 H32.67 Fe2 O10.67'
_chemical_formula_weight 951.82
_space_group_crystal_system hexagonal
_space_group_IT_number 192
_space_group_name_Hall '-P 6 2c'
_space_group_name_H-M_alt 'P 6/m c c'
_symmetry_space_group_name_Hall '-P 6 2c'
_symmetry_space_group_name_H-M 'P 6/m c c'
_atom_sites_solution_hydrogens geom
_audit_creation_method SHELXL-2014/7
_cell_angle_alpha 90
_cell_angle_beta 90
_cell_angle_gamma 120
_cell_formula_units_Z 6
_cell_length_a 29.2327(15)
_cell_length_b 29.233
_cell_length_c 35.385(2)
_cell_measurement_reflns_used 6017
_cell_measurement_temperature 150(2)
_cell_measurement_theta_max 36.9155
_cell_measurement_theta_min 2.4974
_cell_volume 26187(2)
_computing_cell_refinement 'SAINT+ ver. (Bruker, 2001)'
_computing_data_collection 'APEX2  (Bruker, 2008)'
_computing_data_reduction 'SAINT+ ver. (Bruker, 2001)'
_computing_molecular_graphics 'SHELXTL (Sheldrick, 2014)'
_computing_publication_material 'SHELXTL (Sheldrick, 2014)'
_computing_structure_refinement 'S'SHELXL-2014/7 (Sheldrick, 2014)'
_computing_structure_solution 'SHELXL-2014/7 (Sheldrick, 2014)'
_diffrn_ambient_temperature 150(2)
_diffrn_measured_fraction_theta_full 0.997
_diffrn_measured_fraction_theta_max 0.997
_diffrn_measurement_device_type 'Bruker SMART APEX II CCD area detector'
_diffrn_measurement_method 'phi and omega scans'
_diffrn_radiation_type CuK\a
_diffrn_radiation_wavelength 1.54184
_diffrn_reflns_av_R_equivalents 0.0000
_diffrn_reflns_av_unetI/netI 0.0710
_diffrn_reflns_Laue_measured_fraction_full 0.997
_diffrn_reflns_Laue_measured_fraction_max 0.997
_diffrn_reflns_limit_h_max -20
_diffrn_reflns_limit_h_min 20
_diffrn_reflns_limit_k_max -21
_diffrn_reflns_limit_k_min 22
_diffrn_reflns_limit_l_max -26
_diffrn_reflns_limit_l_min 27
_diffrn_reflns_number 2236
_diffrn_reflns_point_group_measured_fraction_full 0.997
_diffrn_reflns_point_group_measured_fraction_max 0.997
_diffrn_reflns_theta_full 36.923
_diffrn_reflns_theta_max 36.923
_diffrn_reflns_theta_min 2.497
_diffrn_source 'fine-focus sealed tube'
_exptl_absorpt_coefficient_mu 1.467
_exptl_absorpt_correction_T_max 0.7473
_exptl_absorpt_correction_T_min 0.3170
_exptl_absorpt_correction_type multi-scan
_exptl_crystal_colour Dark-red
_exptl_crystal_density_diffrn 0.362
_exptl_crystal_density_method 'not measured'
_exptl_crystal_description Rod-like
_exptl_crystal_F_000 2928
_exptl_crystal_size_max 0.3
_exptl_crystal_size_mid 0.05
_exptl_crystal_size_min 0.05
_platon_squeeze_details
;
;
_refine_diff_density_max 0.237
_refine_diff_density_min -0.176
_refine_diff_density_rms 0.027
_refine_ls_extinction_method none
_refine_ls_goodness_of_fit_ref 0.931
_refine_ls_hydrogen_treatment constr
_refine_ls_matrix_type full
_refine_ls_number_parameters 153
_refine_ls_number_reflns 2236
_refine_ls_number_restraints 18
_refine_ls_restrained_S_all 0.933
_refine_ls_R_factor_all 0.0672
_refine_ls_R_factor_gt 0.0535
_refine_ls_shift/su_max 0.000
_refine_ls_shift/su_mean 0.000
_refine_ls_structure_factor_coef Fsqd
_refine_ls_weighting_details 'w=1/[\s^2^(Fo^2^)+(0.0789P)^2^] where P=(Fo^2^+2Fc^2^)/3'
_refine_ls_weighting_scheme calc
_refine_ls_wR_factor_gt 0.1260
_refine_ls_wR_factor_ref 0.1288
_reflns_Friedel_coverage 0.000
_reflns_number_gt 1536
_reflns_number_total 2236
_reflns_threshold_expression 'I > 2\s(I)'
_cod_data_source_file cm9b02582_si_003.cif
_cod_data_source_block PCN-168-150K-down
_cod_original_cell_volume 26187(3)
_cod_database_code 4002941
_shelx_shelxl_version_number 2014/7
_shelx_space_group_comment
;
The symmetry employed for this shelxl refinement is uniquely defined
by the following loop, which should always be used as a source of
symmetry information in preference to the above space-group names.
They are only intended as comments.
;

loop_
_space_group_symop_operation_xyz
'x, y, z'
'x-y, x, z'
'-y, x-y, z'
'-x, -y, z'
'-x+y, -x, z'
'y, -x+y, z'
'x-y, -y, -z+1/2'
'-x, -x+y, -z+1/2'
'y, x, -z+1/2'
'-y, -x, -z+1/2'
'-x+y, y, -z+1/2'
'x, x-y, -z+1/2'
'-x, -y, -z'
'-x+y, -x, -z'
'y, -x+y, -z'
'x, y, -z'
'x-y, x, -z'
'-y, x-y, -z'
'-x+y, y, z-1/2'
'x, x-y, z-1/2'
'-y, -x, z-1/2'
'y, x, z-1/2'
'x-y, -y, z-1/2'
'-x, -x+y, z-1/2'

loop_
_atom_site_label
_atom_site_type_symbol
_atom_site_fract_x
_atom_site_fract_y
_atom_site_fract_z
_atom_site_U_iso_or_equiv
_atom_site_adp_type
_atom_site_occupancy
_atom_site_site_symmetry_order
_atom_site_calc_flag
_atom_site_refinement_flags_posn
_atom_site_refinement_flags_adp
_atom_site_refinement_flags_occupancy
Fe1 Fe 0.72042(4) 0.31451(4) 0.0000 0.0449(6) Uani 1 2 d S T P
O1 O 0.73992(19) 0.42697(17) 0.04179(12) 0.0808(19) Uani 1 1 d . . .
O4 O 0.77703(18) 0.29470(17) 0.0000 0.0728(17) Uani 1 2 d S T P
O2 O 0.76338(19) 0.36552(18) 0.04131(12) 0.0795(19) Uani 1 1 d . . .
C5 C 0.8705(3) 0.4835(5) 0.1465(3) 0.061(2) Uani 1 1 d . . .
C2 C 0.7994(3) 0.4336(4) 0.0852(3) 0.073(3) Uani 1 1 d . U .
C11 C 0.9790(2) 0.5643(4) 0.23448(16) 0.063(2) Uani 1 1 d . . .
C14 C 1.0000 0.5000 0.2500 0.046(4) Uani 1 4 d S T P
C10 C 0.9688(3) 0.5164(4) 0.22682(19) 0.053(2) Uani 1 1 d . U .
O3 O 0.6667 0.3333 0.0000 0.045(2) Uani 1 6 d S T P
C8 C 0.9069(3) 0.5128(4) 0.1791(2) 0.057(2) Uani 1 1 d . . .
C9 C 0.9323(3) 0.4893(2) 0.19812(18) 0.0440(18) Uani 1 1 d . U .
H9 H 0.9246 0.4548 0.1913 0.053 Uiso 1 1 calc R U .
C4 C 0.8660(4) 0.4410(6) 0.1322(4) 0.137(4) Uani 1 1 d . . .
H4 H 0.8874 0.4272 0.1411 0.165 Uiso 1 1 calc R U .
C13 C 0.9185(3) 0.5625(5) 0.1872(2) 0.069(2) Uani 1 1 d . . .
H13 H 0.9025 0.5785 0.1732 0.083 Uiso 1 1 calc R U .
C3 C 0.8282(5) 0.4146(3) 0.1027(4) 0.143(4) Uani 1 1 d . . .
H3 H 0.8228 0.3812 0.0946 0.171 Uiso 1 1 calc R U .
C12 C 0.9545(4) 0.5908(3) 0.2164(3) 0.093(3) Uani 1 1 d . . .
H12 H 0.9621 0.6252 0.2236 0.112 Uiso 1 1 calc R U .
C1 C 0.7620(3) 0.4033(3) 0.0505(2) 0.052(3) Uani 1 1 d . . .
C6 C 0.8420(5) 0.5027(3) 0.1328(3) 0.132(3) Uani 1 1 d . . .
H6 H 0.8453 0.5344 0.1427 0.158 Uiso 1 1 calc R U .
C7 C 0.8038(4) 0.4736(6) 0.1012(3) 0.128(3) Uani 1 1 d . . .
H7 H 0.7816 0.4866 0.0929 0.154 Uiso 1 1 calc R U .

loop_
_atom_site_aniso_label
_atom_site_aniso_U_11
_atom_site_aniso_U_22
_atom_site_aniso_U_33
_atom_site_aniso_U_23
_atom_site_aniso_U_13
_atom_site_aniso_U_12
Fe1 0.0512(10) 0.0507(10) 0.0283(8) 0.000 0.000 0.0222(9)
O1 0.117(5) 0.068(4) 0.079(3) -0.015(3) -0.006(3) 0.062(3)
O4 0.083(4) 0.073(4) 0.062(3) 0.000 0.000 0.039(4)
O2 0.107(4) 0.103(5) 0.062(3) -0.003(3) -0.009(3) 0.077(4)
C5 0.075(7) 0.056(9) 0.061(7) -0.007(7) -0.020(6) 0.038(7)
C2 0.080(5) 0.071(5) 0.080(5) 0.002(4) 0.004(4) 0.048(4)
C11 0.067(6) 0.079(7) 0.060(6) 0.020(5) -0.001(4) 0.049(6)
C14 0.034(10) 0.055(9) 0.043(10) 0.000 0.000 0.017(5)
C10 0.058(4) 0.042(4) 0.052(4) -0.007(4) -0.004(3) 0.020(4)
O3 0.053(4) 0.053(4) 0.029(5) 0.000 0.000 0.026(2)
C8 0.068(6) 0.055(8) 0.062(7) -0.006(7) 0.000(5) 0.041(6)
C9 0.052(4) 0.036(4) 0.049(4) -0.004(3) 0.007(3) 0.026(3)
C4 0.160(11) 0.119(10) 0.148(10) -0.040(8) -0.053(8) 0.082(9)
C13 0.085(7) 0.082(8) 0.059(6) 0.005(6) -0.013(5) 0.056(6)
C3 0.163(9) 0.095(8) 0.153(9) -0.053(7) -0.026(7) 0.052(8)
C12 0.106(7) 0.074(7) 0.082(7) -0.030(6) 0.000(5) 0.031(6)
C1 0.069(7) 0.050(8) 0.048(6) 0.000(6) 0.015(5) 0.038(6)
C6 0.173(10) 0.115(8) 0.124(9) -0.040(8) -0.038(7) 0.084(9)
C7 0.142(9) 0.149(10) 0.112(8) -0.010(6) -0.039(7) 0.087(8)

loop_
_atom_type_symbol
_atom_type_description
_atom_type_scat_dispersion_real
_atom_type_scat_dispersion_imag
_atom_type_scat_source
C C 0.0181 0.0091 'International Tables Vol C Tables 4.2.6.8 and 6.1.1.4'
H H 0.0000 0.0000 'International Tables Vol C Tables 4.2.6.8 and 6.1.1.4'
O O 0.0492 0.0322 'International Tables Vol C Tables 4.2.6.8 and 6.1.1.4'
Fe Fe -1.1336 3.1974 'International Tables Vol C Tables 4.2.6.8 and 6.1.1.4'

loop_
_geom_angle_atom_site_label_1
_geom_angle_atom_site_label_2
_geom_angle_atom_site_label_3
_geom_angle
_geom_angle_site_symmetry_1
_geom_angle_site_symmetry_3
O3 Fe1 O4 179.99(14) . .
O3 Fe1 O2 94.87(13) . .
O4 Fe1 O2 85.12(16) . .
O3 Fe1 O2 94.88(13) . 16
O4 Fe1 O2 85.12(16) . 16
O2 Fe1 O2 92.9(2) . 16
O3 Fe1 O1 94.81(12) . 14_665
O4 Fe1 O1 85.20(16) . 14_665
O2 Fe1 O1 170.31(16) . 14_665
O2 Fe1 O1 85.92(15) 16 14_665
O3 Fe1 O1 94.81(12) . 5_665
O4 Fe1 O1 85.20(16) . 5_665
O2 Fe1 O1 85.93(15) . 5_665
O2 Fe1 O1 170.31(16) 16 5_665
O1 Fe1 O1 93.6(2) 14_665 5_665
C1 O1 Fe1 125.4(6) . 3_655
C1 O2 Fe1 126.6(6) . .
C4 C5 C6 119.3(10) . .
C4 C5 C8 123.4(12) . .
C6 C5 C8 117.3(12) . .
C7 C2 C3 112.3(10) . .
C7 C2 C1 126.5(11) . .
C3 C2 C1 121.0(12) . .
C10 C11 C12 125.2(8) . .
C10 C11 C11 106.6(5) . 8_765
C12 C11 C11 128.2(6) . 8_765
C10 C14 C10 112.3(6) 8_765 12
C10 C14 C10 115.1(5) 8_765 4_765
C10 C14 C10 101.2(8) 12 4_765
C10 C14 C10 101.2(8) 8_765 .
C10 C14 C10 115.1(5) 12 .
C10 C14 C10 112.3(6) 4_765 .
C11 C10 C9 117.2(6) . .
C11 C10 C14 112.8(9) . .
C9 C10 C14 130.0(9) . .
Fe1 O3 Fe1 119.997(3) . 14_665
Fe1 O3 Fe1 119.996(1) . 3_655
Fe1 O3 Fe1 120.006(2) 14_665 3_655
C13 C8 C9 120.8(8) . .
C13 C8 C5 120.0(8) . .
C9 C8 C5 118.9(9) . .
C10 C9 C8 120.8(6) . .
C5 C4 C3 119.0(10) . .
C8 C13 C12 120.1(9) . .
C2 C3 C4 125.2(10) . .
C13 C12 C11 115.8(7) . .
O2 C1 O1 139.0(10) . .
O2 C1 C2 113.7(9) . .
O1 C1 C2 107.3(8) . .
C5 C6 C7 118.9(9) . .
C2 C7 C6 124.6(10) . .

loop_
_geom_bond_atom_site_label_1
_geom_bond_atom_site_label_2
_geom_bond_distance
_geom_bond_site_symmetry_2
Fe1 O3 1.9070(12) .
Fe1 O4 2.008(5) .
Fe1 O2 2.016(5) .
Fe1 O2 2.016(5) 16
Fe1 O1 2.029(5) 14_665
Fe1 O1 2.029(5) 5_665
O1 C1 1.199(6) .
O1 Fe1 2.029(5) 3_655
O2 C1 1.171(6) .
C5 C4 1.289(9) .
C5 C6 1.307(10) .
C5 C8 1.509(10) .
C2 C7 1.246(9) .
C2 C3 1.368(11) .
C2 C1 1.587(11) .
C11 C10 1.307(7) .
C11 C12 1.442(7) .
C11 C11 1.530(13) 8_765
C14 C10 1.473(6) 8_765
C14 C10 1.473(6) 12
C14 C10 1.473(6) 4_765
C14 C10 1.473(6) .
C10 C9 1.396(7) .
O3 Fe1 1.9070(12) 14_665
O3 Fe1 1.9069(11) 3_655
C8 C13 1.347(7) .
C8 C9 1.411(7) .
C4 C3 1.434(10) .
C13 C12 1.409(7) .
C6 C7 1.508(9) .

loop_
_platon_squeeze_void_nr
_platon_squeeze_void_average_x
_platon_squeeze_void_average_y
_platon_squeeze_void_average_z
_platon_squeeze_void_volume
_platon_squeeze_void_count_electrons
_platon_squeeze_void_content
1 -0.004 -0.006 -0.003 21730 5920 ' '
